data_7704664
loop_
_publ_author_name
'Mishra, Soumya'
'Paital, Biswaranjan'
'Sahoo, Himansu Sekhar'
'Pati, Samar Gaurav'
'Tripathy, Debakanta'
'Debata, Niladri Bihari'

_publ_section_title
;
 A discrete Cu<sub>2</sub>(Pd-bpy)<sub>2</sub>L<sub>2</sub> heterometallic
 compound with superoxide dismutase enzyme like activity.
;
_journal_issue 26
_journal_name_full 'Dalton transactions (Cambridge, England : 2003)'
_journal_page_first 8850
_journal_page_last 8854
_journal_paper_doi 10.1039/d0dt00920b
_journal_volume 49
_journal_year 2020
_chemical_formula_moiety 'C40 H48 Cu2 N16 O2 Pd2, 2(N O3), O'
_chemical_formula_sum 'C40 H48 Cu2 N18 O9 Pd2'
_chemical_formula_weight 1264.84
_space_group_crystal_system monoclinic
_space_group_IT_number 15
_space_group_name_Hall '-I 2ya'
_space_group_name_H-M_alt 'I 1 2/a 1'
_atom_sites_solution_hydrogens mixed
_atom_sites_solution_primary dual
_audit_creation_date 2020-02-24
_audit_creation_method
;
Olex2 1.3-alpha
(compiled 2020.02.04 svn.rd84adfe8 for OlexSys, GUI svn.r6020)
;
_audit_update_record
;
2020-02-25 deposited with the CCDC.	2020-06-08 downloaded from the CCDC.
;
_cell_angle_alpha 90
_cell_angle_beta 104.348(2)
_cell_angle_gamma 90
_cell_formula_units_Z 4
_cell_length_a 21.6397(5)
_cell_length_b 10.4800(2)
_cell_length_c 26.8204(6)
_cell_measurement_reflns_used 6031
_cell_measurement_temperature 293(2)
_cell_measurement_theta_max 76.616
_cell_measurement_theta_min 3.402
_cell_volume 5892.7(2)
_computing_molecular_graphics 'Olex2 1.3-alpha (Dolomanov et al., 2009)'
_computing_publication_material 'Olex2 1.3-alpha (Dolomanov et al., 2009)'
_computing_structure_refinement 'SHELXL 2018/3 (Sheldrick, 2015)'
_computing_structure_solution 'SHELXT 2018/2 (Sheldrick, 2018)'
_diffrn_ambient_temperature 293(2)
_diffrn_measured_fraction_theta_full 0.999
_diffrn_measured_fraction_theta_max 0.973
_diffrn_measurement_device_type 'SuperNova, Dual, Cu at home/near, Pilatus 200K'
_diffrn_radiation_type CuK\a
_diffrn_radiation_wavelength 1.54184
_diffrn_reflns_av_R_equivalents 0.0758
_diffrn_reflns_av_unetI/netI 0.0474
_diffrn_reflns_Laue_measured_fraction_full 0.999
_diffrn_reflns_Laue_measured_fraction_max 0.973
_diffrn_reflns_limit_h_max 27
_diffrn_reflns_limit_h_min -27
_diffrn_reflns_limit_k_max 13
_diffrn_reflns_limit_k_min -11
_diffrn_reflns_limit_l_max 33
_diffrn_reflns_limit_l_min -33
_diffrn_reflns_number 24139
_diffrn_reflns_point_group_measured_fraction_full 0.999
_diffrn_reflns_point_group_measured_fraction_max 0.973
_diffrn_reflns_theta_full 67.684
_diffrn_reflns_theta_max 76.616
_diffrn_reflns_theta_min 3.402
_exptl_absorpt_coefficient_mu 6.165
_exptl_crystal_colour pale
_exptl_crystal_density_diffrn 1.426
_exptl_crystal_description Block
_exptl_crystal_F_000 2544
_exptl_crystal_recrystallization_method 'Vapour deposition'
_refine_diff_density_max 1.289
_refine_diff_density_min -0.690
_refine_diff_density_rms 0.118
_refine_ls_extinction_method none
_refine_ls_goodness_of_fit_ref 1.062
_refine_ls_hydrogen_treatment constr
_refine_ls_matrix_type full
_refine_ls_number_parameters 322
_refine_ls_number_reflns 6031
_refine_ls_number_restraints 0
_refine_ls_restrained_S_all 1.062
_refine_ls_R_factor_all 0.0710
_refine_ls_R_factor_gt 0.0592
_refine_ls_shift/su_max 0.031
_refine_ls_shift/su_mean 0.001
_refine_ls_structure_factor_coef Fsqd
_refine_ls_weighting_details 'w=1/[\s^2^(Fo^2^)+(0.1070P)^2^+11.8746P] where P=(Fo^2^+2Fc^2^)/3'
_refine_ls_weighting_scheme calc
_refine_ls_wR_factor_gt 0.1747
_refine_ls_wR_factor_ref 0.1848
_reflns_Friedel_coverage 0.000
_reflns_number_gt 4840
_reflns_number_total 6031
_reflns_threshold_expression 'I > 2\s(I)'
_cod_data_source_file d0dt00920b2.cif
_cod_data_source_block csp_db-1
_cod_depositor_comments 'Adding full bibliography for 7704664.cif.'
_cod_database_code 7704664
_shelx_shelxl_version_number 2018/3
_shelx_space_group_comment
;
The symmetry employed for this shelxl refinement is uniquely defined
by the following loop, which should always be used as a source of
symmetry information in preference to the above space-group names.
They are only intended as comments.
;
_olex2_refinement_description
;
1. Fixed Uiso
 At 1.2 times of:
  All C(H) groups, All C(H,H) groups, All N(H) groups
 At 1.5 times of:
  All O(H,H) groups
2.a Rotating group:
 O4(H4A,H4B)
2.b Ternary CH refined with riding coordinates:
 N6(H6), N5(H5)
2.c Secondary CH2 refined with riding coordinates:
 C17(H17A,H17B), C14(H14A,H14B), C16(H16A,H16B), C15(H15A,H15B)
2.d Aromatic/amide H refined with riding coordinates:
 C20(H20), C11(H11), C19(H19), C12(H12), C4(H4), C1(H1), C10(H10), C2(H2),
 C3(H3), C8(H8), C9(H9), C7(H7)
;
_smtbx_masks_void_probe_radius 1.2
_smtbx_masks_void_truncation_radius 1.2
_olex2_submission_special_instructions 'No special instructions were received'

loop_
_space_group_symop_operation_xyz
'x, y, z'
'-x+1/2, y, -z'
'x+1/2, y+1/2, z+1/2'
'-x+1, y+1/2, -z+1/2'
'-x, -y, -z'
'x-1/2, -y, z'
'-x+1/2, -y+1/2, -z+1/2'
'x, -y+1/2, z+1/2'

loop_
_atom_site_label
_atom_site_type_symbol
_atom_site_fract_x
_atom_site_fract_y
_atom_site_fract_z
_atom_site_U_iso_or_equiv
_atom_site_adp_type
_atom_site_occupancy
_atom_site_site_symmetry_order
_atom_site_calc_flag
_atom_site_refinement_flags_posn
_atom_site_refinement_flags_adp
_atom_site_refinement_flags_occupancy
_atom_site_disorder_assembly
_atom_site_disorder_group
Pd1 Pd 0.43847(2) 0.72762(4) 0.47071(2) 0.05701(17) Uani 1 1 d . . . . .
Cu1 Cu 0.17500(3) 0.53846(8) 0.35636(3) 0.0574(2) Uani 1 1 d . . . . .
N7 N 0.1298(2) 0.5762(5) 0.41013(17) 0.0604(10) Uani 1 1 d . . . . .
N8 N 0.0822(2) 0.6347(5) 0.46973(16) 0.0578(10) Uani 1 1 d . . . . .
N3 N 0.3627(2) 0.6436(5) 0.42334(17) 0.0629(11) Uani 1 1 d . . . . .
N4 N 0.2645(2) 0.5868(5) 0.38561(18) 0.0665(12) Uani 1 1 d . . . . .
N1 N 0.5177(2) 0.8125(5) 0.51322(19) 0.0648(11) Uani 1 1 d . . . . .
N2 N 0.4657(3) 0.8242(5) 0.41417(19) 0.0703(13) Uani 1 1 d . . . . .
N6 N 0.0973(3) 0.4280(6) 0.3280(2) 0.0816(16) Uani 1 1 d . . . . .
H6 H 0.066045 0.477820 0.302760 0.098 Uiso 1 1 calc R U . . .
C20 C 0.1293(3) 0.6589(5) 0.4474(2) 0.0599(12) Uani 1 1 d . . . . .
H20 H 0.158210 0.725512 0.456777 0.072 Uiso 1 1 calc R U . . .
C18 C 0.0787(3) 0.4967(6) 0.4079(2) 0.0636(13) Uani 1 1 d . . . . .
C11 C 0.3017(3) 0.6644(6) 0.4200(2) 0.0615(13) Uani 1 1 d . . . . .
H11 H 0.286415 0.725410 0.439065 0.074 Uiso 1 1 calc R U . . .
C5 C 0.5503(3) 0.8851(6) 0.4857(3) 0.0714(15) Uani 1 1 d . . . . .
C19 C 0.0499(3) 0.5320(6) 0.4451(2) 0.0674(15) Uani 1 1 d . . . . .
H19 H 0.014633 0.493160 0.452601 0.081 Uiso 1 1 calc R U . . .
N9 N 0.4702(4) 0.3421(11) 0.3059(3) 0.112(3) Uani 1 1 d . . . . .
N5 N 0.2118(3) 0.4482(8) 0.3034(3) 0.105(2) Uani 1 1 d . . . . .
H5 H 0.214592 0.511869 0.277327 0.126 Uiso 1 1 calc R U . . .
C12 C 0.3654(3) 0.5453(7) 0.3896(2) 0.0756(17) Uani 1 1 d . . . . .
H12 H 0.402414 0.509582 0.383976 0.091 Uiso 1 1 calc R U . . .
C6 C 0.5197(3) 0.8900(6) 0.4296(3) 0.0725(16) Uani 1 1 d . . . . .
C4 C 0.6038(4) 0.9469(8) 0.5081(4) 0.095(2) Uani 1 1 d . . . . .
H4 H 0.624725 0.996268 0.488567 0.114 Uiso 1 1 calc R U . . .
C13 C 0.3059(3) 0.5101(7) 0.3666(2) 0.0744(16) Uani 1 1 d . . . . .
C1 C 0.5411(3) 0.8025(7) 0.5644(3) 0.0716(15) Uani 1 1 d . . . . .
H1 H 0.519330 0.753600 0.583402 0.086 Uiso 1 1 calc R U . . .
C17 C 0.0687(4) 0.3903(7) 0.3695(2) 0.0821(19) Uani 1 1 d . . . . .
H17A H 0.088551 0.312749 0.385715 0.099 Uiso 1 1 calc R U . . .
H17B H 0.023439 0.374314 0.356120 0.099 Uiso 1 1 calc R U . . .
C10 C 0.4334(4) 0.8243(8) 0.3641(2) 0.0825(19) Uani 1 1 d . . . . .
H10 H 0.395077 0.779775 0.354333 0.099 Uiso 1 1 calc R U . . .
C2 C 0.5968(4) 0.8631(8) 0.5893(3) 0.092(2) Uani 1 1 d . . . . .
H2 H 0.613016 0.854207 0.624616 0.110 Uiso 1 1 calc R U . . .
O3 O 0.4894(5) 0.4133(11) 0.2777(3) 0.186(5) Uani 1 1 d . . . . .
O4 O 0.1324(5) 0.7072(8) 0.3050(3) 0.158(3) Uani 1 1 d . . . . .
H4A H 0.147736 0.721553 0.273207 0.237 Uiso 1 1 d R U . . .
H4B H 0.144084 0.791490 0.320663 0.237 Uiso 1 1 d R U . . .
O2 O 0.4207(4) 0.3489(11) 0.3166(3) 0.174(4) Uani 1 1 d . . . . .
C3 C 0.6279(4) 0.9371(8) 0.5607(4) 0.102(3) Uani 1 1 d . . . . .
H3 H 0.664982 0.980407 0.576717 0.122 Uiso 1 1 calc R U . . .
C8 C 0.5124(5) 0.9534(8) 0.3428(3) 0.105(3) Uani 1 1 d . . . . .
H8 H 0.529021 0.994908 0.318313 0.126 Uiso 1 1 calc R U . . .
C9 C 0.4552(5) 0.8876(9) 0.3273(3) 0.103(3) Uani 1 1 d . . . . .
H9 H 0.432377 0.886621 0.293021 0.123 Uiso 1 1 calc R U . . .
O1 O 0.5068(5) 0.2572(10) 0.3208(5) 0.179(4) Uani 1 1 d . . . . .
C7 C 0.5458(5) 0.9580(7) 0.3952(4) 0.105(3) Uani 1 1 d . . . . .
H7 H 0.583433 1.004305 0.406242 0.126 Uiso 1 1 calc R U . . .
C14 C 0.2762(4) 0.4112(9) 0.3282(3) 0.104(3) Uani 1 1 d . . . . .
H14A H 0.300751 0.402068 0.302697 0.125 Uiso 1 1 calc R U . . .
H14B H 0.275998 0.329699 0.345289 0.125 Uiso 1 1 calc R U . . .
C16 C 0.1200(7) 0.3211(13) 0.3010(5) 0.168(6) Uani 1 1 d . . . . .
H16A H 0.135796 0.253912 0.325777 0.201 Uiso 1 1 calc R U . . .
H16B H 0.083999 0.286981 0.275452 0.201 Uiso 1 1 calc R U . . .
C15 C 0.1659(5) 0.3516(15) 0.2777(6) 0.188(8) Uani 1 1 d . . . . .
H15A H 0.145892 0.381847 0.243307 0.226 Uiso 1 1 calc R U . . .
H15B H 0.189317 0.274578 0.274098 0.226 Uiso 1 1 calc R U . . .
O5 O 0.250000 0.8964(7) 0.500000 0.098(2) Uani 1 2 d S T P . .

loop_
_atom_site_aniso_label
_atom_site_aniso_U_11
_atom_site_aniso_U_22
_atom_site_aniso_U_33
_atom_site_aniso_U_23
_atom_site_aniso_U_13
_atom_site_aniso_U_12
Pd1 0.0517(2) 0.0689(3) 0.0537(2) -0.00094(16) 0.01922(17) 0.00211(16)
Cu1 0.0492(4) 0.0766(5) 0.0469(4) -0.0191(3) 0.0129(3) -0.0017(3)
N7 0.059(3) 0.065(3) 0.058(2) -0.006(2) 0.016(2) -0.003(2)
N8 0.053(2) 0.069(3) 0.054(2) -0.001(2) 0.0190(19) -0.001(2)
N3 0.057(3) 0.075(3) 0.058(2) -0.011(2) 0.017(2) -0.001(2)
N4 0.062(3) 0.078(3) 0.061(3) -0.016(2) 0.020(2) 0.001(2)
N1 0.053(3) 0.077(3) 0.067(3) -0.009(2) 0.019(2) 0.000(2)
N2 0.081(3) 0.073(3) 0.067(3) 0.010(2) 0.039(3) 0.011(3)
N6 0.075(3) 0.107(4) 0.058(3) -0.025(3) 0.008(2) -0.015(3)
C20 0.058(3) 0.067(3) 0.059(3) -0.010(2) 0.023(2) -0.004(2)
C18 0.059(3) 0.069(3) 0.059(3) -0.003(3) 0.008(2) -0.008(3)
C11 0.055(3) 0.071(3) 0.061(3) -0.009(3) 0.019(2) 0.004(2)
C5 0.065(4) 0.069(4) 0.088(4) -0.005(3) 0.033(3) -0.001(3)
C19 0.072(4) 0.073(4) 0.060(3) -0.003(3) 0.021(3) -0.018(3)
N9 0.089(5) 0.169(9) 0.081(4) -0.034(5) 0.028(4) -0.026(5)
N5 0.080(4) 0.137(6) 0.097(4) -0.065(4) 0.020(3) 0.000(4)
C12 0.061(3) 0.097(5) 0.071(4) -0.020(3) 0.020(3) 0.007(3)
C6 0.078(4) 0.069(4) 0.080(4) 0.002(3) 0.039(3) 0.001(3)
C4 0.076(5) 0.098(5) 0.120(7) -0.011(5) 0.039(5) -0.009(4)
C13 0.067(4) 0.092(4) 0.066(3) -0.022(3) 0.019(3) 0.008(3)
C1 0.063(4) 0.081(4) 0.072(4) -0.008(3) 0.020(3) 0.001(3)
C17 0.088(5) 0.092(5) 0.069(4) -0.019(3) 0.024(3) -0.025(4)
C10 0.093(5) 0.103(5) 0.058(3) 0.008(3) 0.030(3) 0.008(4)
C2 0.079(5) 0.103(6) 0.090(5) -0.030(4) 0.013(4) 0.001(4)
O3 0.181(8) 0.280(12) 0.092(5) 0.016(6) 0.023(5) -0.106(8)
O4 0.207(10) 0.145(6) 0.131(6) 0.036(5) 0.059(6) 0.027(6)
O2 0.114(6) 0.264(11) 0.162(7) -0.048(7) 0.068(5) -0.003(7)
C3 0.066(4) 0.095(5) 0.148(8) -0.031(5) 0.034(5) -0.021(4)
C8 0.154(9) 0.094(6) 0.085(5) 0.026(4) 0.065(6) 0.022(6)
C9 0.141(8) 0.102(6) 0.075(5) 0.016(4) 0.046(5) 0.021(6)
O1 0.149(9) 0.185(9) 0.219(12) 0.015(7) 0.074(8) 0.045(7)
C7 0.124(7) 0.071(4) 0.143(8) 0.004(5) 0.078(6) 0.004(4)
C14 0.089(5) 0.116(6) 0.106(6) -0.053(5) 0.020(4) 0.008(5)
C16 0.200(13) 0.171(10) 0.165(10) -0.122(9) 0.109(10) -0.096(10)
C15 0.094(7) 0.257(16) 0.219(14) -0.177(13) 0.047(8) -0.027(9)
O5 0.084(5) 0.092(5) 0.135(6) 0.000 0.059(4) 0.000

loop_
_atom_type_symbol
_atom_type_description
_atom_type_scat_dispersion_real
_atom_type_scat_dispersion_imag
_atom_type_scat_source
C C 0.0181 0.0091 'International Tables Vol C Tables 4.2.6.8 and 6.1.1.4'
H H 0.0000 0.0000 'International Tables Vol C Tables 4.2.6.8 and 6.1.1.4'
Cu Cu -1.9646 0.5888 'International Tables Vol C Tables 4.2.6.8 and 6.1.1.4'
N N 0.0311 0.0180 'International Tables Vol C Tables 4.2.6.8 and 6.1.1.4'
O O 0.0492 0.0322 'International Tables Vol C Tables 4.2.6.8 and 6.1.1.4'
Pd Pd 0.1215 3.9337 'International Tables Vol C Tables 4.2.6.8 and 6.1.1.4'

loop_
_geom_angle_atom_site_label_1
_geom_angle_atom_site_label_2
_geom_angle_atom_site_label_3
_geom_angle
_geom_angle_site_symmetry_1
_geom_angle_site_symmetry_3
_geom_angle_publ_flag
N8 Pd1 N1 95.2(2) 2_556 . ?
N8 Pd1 N2 175.8(2) 2_556 . ?
N3 Pd1 N8 89.02(19) . 2_556 ?
N3 Pd1 N1 175.26(19) . . ?
N3 Pd1 N2 95.1(2) . . ?
N1 Pd1 N2 80.7(2) . . ?
N7 Cu1 N6 82.7(2) . . ?
N7 Cu1 N5 163.3(3) . . ?
N7 Cu1 O4 94.9(3) . . ?
N4 Cu1 N7 105.93(19) . . ?
N4 Cu1 N6 160.0(2) . . ?
N4 Cu1 N5 83.1(2) . . ?
N4 Cu1 O4 104.5(3) . . ?
N6 Cu1 O4 92.4(3) . . ?
N5 Cu1 N6 84.5(2) . . ?
N5 Cu1 O4 96.2(3) . . ?
C20 N7 Cu1 141.4(4) . . ?
C20 N7 C18 105.8(5) . . ?
C18 N7 Cu1 112.7(4) . . ?
C20 N8 Pd1 127.7(4) . 2_556 ?
C20 N8 C19 106.9(5) . . ?
C19 N8 Pd1 125.4(4) . 2_556 ?
C11 N3 Pd1 128.1(4) . . ?
C11 N3 C12 106.4(5) . . ?
C12 N3 Pd1 125.4(4) . . ?
C11 N4 Cu1 142.7(4) . . ?
C11 N4 C13 105.7(5) . . ?
C13 N4 Cu1 111.4(4) . . ?
C5 N1 Pd1 114.8(4) . . ?
C1 N1 Pd1 126.6(4) . . ?
C1 N1 C5 118.6(5) . . ?
C6 N2 Pd1 114.9(4) . . ?
C6 N2 C10 120.4(6) . . ?
C10 N2 Pd1 124.7(5) . . ?
Cu1 N6 H6 108.7 . . ?
C17 N6 Cu1 109.8(4) . . ?
C17 N6 H6 108.7 . . ?
C17 N6 C16 115.0(7) . . ?
C16 N6 Cu1 105.7(6) . . ?
C16 N6 H6 108.7 . . ?
N7 C20 N8 111.5(5) . . ?
N7 C20 H20 124.3 . . ?
N8 C20 H20 124.3 . . ?
N7 C18 C17 117.4(5) . . ?
C19 C18 N7 108.3(5) . . ?
C19 C18 C17 134.2(6) . . ?
N3 C11 N4 111.6(5) . . ?
N3 C11 H11 124.2 . . ?
N4 C11 H11 124.2 . . ?
N1 C5 C6 113.9(5) . . ?
C4 C5 N1 122.1(7) . . ?
C4 C5 C6 124.0(7) . . ?
N8 C19 H19 126.3 . . ?
C18 C19 N8 107.4(5) . . ?
C18 C19 H19 126.3 . . ?
O2 N9 O3 126.1(14) . . ?
O2 N9 O1 122.1(12) . . ?
O1 N9 O3 111.7(11) . . ?
Cu1 N5 H5 106.7 . . ?
C14 N5 Cu1 107.8(4) . . ?
C14 N5 H5 106.7 . . ?
C14 N5 C15 119.7(8) . . ?
C15 N5 Cu1 108.4(6) . . ?
C15 N5 H5 106.7 . . ?
N3 C12 H12 125.8 . . ?
C13 C12 N3 108.5(5) . . ?
C13 C12 H12 125.8 . . ?
N2 C6 C5 115.7(5) . . ?
N2 C6 C7 122.0(7) . . ?
C7 C6 C5 122.4(7) . . ?
C5 C4 H4 120.3 . . ?
C5 C4 C3 119.4(8) . . ?
C3 C4 H4 120.3 . . ?
N4 C13 C14 116.6(6) . . ?
C12 C13 N4 107.8(5) . . ?
C12 C13 C14 135.6(6) . . ?
N1 C1 H1 119.3 . . ?
N1 C1 C2 121.5(7) . . ?
C2 C1 H1 119.3 . . ?
N6 C17 C18 107.9(5) . . ?
N6 C17 H17A 110.1 . . ?
N6 C17 H17B 110.1 . . ?
C18 C17 H17A 110.1 . . ?
C18 C17 H17B 110.1 . . ?
H17A C17 H17B 108.4 . . ?
N2 C10 H10 118.9 . . ?
N2 C10 C9 122.1(8) . . ?
C9 C10 H10 118.9 . . ?
C1 C2 H2 120.7 . . ?
C1 C2 C3 118.5(8) . . ?
C3 C2 H2 120.7 . . ?
Cu1 O4 H4A 117.4 . . ?
Cu1 O4 H4B 114.5 . . ?
H4A O4 H4B 97.2 . . ?
C4 C3 C2 119.9(7) . . ?
C4 C3 H3 120.1 . . ?
C2 C3 H3 120.1 . . ?
C9 C8 H8 119.6 . . ?
C9 C8 C7 120.8(7) . . ?
C7 C8 H8 119.6 . . ?
C10 C9 C8 117.9(8) . . ?
C10 C9 H9 121.0 . . ?
C8 C9 H9 121.0 . . ?
C6 C7 C8 116.7(9) . . ?
C6 C7 H7 121.6 . . ?
C8 C7 H7 121.6 . . ?
N5 C14 C13 109.6(6) . . ?
N5 C14 H14A 109.8 . . ?
N5 C14 H14B 109.8 . . ?
C13 C14 H14A 109.8 . . ?
C13 C14 H14B 109.8 . . ?
H14A C14 H14B 108.2 . . ?
N6 C16 H16A 108.5 . . ?
N6 C16 H16B 108.5 . . ?
H16A C16 H16B 107.5 . . ?
C15 C16 N6 115.0(10) . . ?
C15 C16 H16A 108.5 . . ?
C15 C16 H16B 108.5 . . ?
N5 C15 H15A 108.3 . . ?
N5 C15 H15B 108.3 . . ?
C16 C15 N5 116.1(9) . . ?
C16 C15 H15A 108.3 . . ?
C16 C15 H15B 108.3 . . ?
H15A C15 H15B 107.4 . . ?

loop_
_geom_bond_atom_site_label_1
_geom_bond_atom_site_label_2
_geom_bond_distance
_geom_bond_site_symmetry_2
_geom_bond_publ_flag
Pd1 N8 2.013(4) 2_556 ?
Pd1 N3 2.011(5) . ?
Pd1 N1 2.016(5) . ?
Pd1 N2 2.028(5) . ?
Cu1 N7 1.973(5) . ?
Cu1 N4 1.967(5) . ?
Cu1 N6 2.028(5) . ?
Cu1 N5 2.025(6) . ?
Cu1 O4 2.290(7) . ?
N7 C20 1.326(7) . ?
N7 C18 1.374(7) . ?
N8 C20 1.327(7) . ?
N8 C19 1.362(7) . ?
N3 C11 1.319(7) . ?
N3 C12 1.382(7) . ?
N4 C11 1.338(7) . ?
N4 C13 1.391(7) . ?
N1 C5 1.371(8) . ?
N1 C1 1.344(8) . ?
N2 C6 1.332(8) . ?
N2 C10 1.352(8) . ?
N6 H6 0.9800 . ?
N6 C17 1.457(8) . ?
N6 C16 1.482(12) . ?
C20 H20 0.9300 . ?
C18 C19 1.353(8) . ?
C18 C17 1.496(8) . ?
C11 H11 0.9300 . ?
C5 C6 1.487(9) . ?
C5 C4 1.334(10) . ?
C19 H19 0.9300 . ?
N9 O3 1.206(11) . ?
N9 O2 1.178(10) . ?
N9 O1 1.192(12) . ?
N5 H5 0.9800 . ?
N5 C14 1.441(10) . ?
N5 C15 1.465(12) . ?
C12 H12 0.9300 . ?
C12 C13 1.334(9) . ?
C6 C7 1.391(10) . ?
C4 H4 0.9300 . ?
C4 C3 1.379(12) . ?
C13 C14 1.490(9) . ?
C1 H1 0.9300 . ?
C1 C2 1.379(10) . ?
C17 H17A 0.9700 . ?
C17 H17B 0.9700 . ?
C10 H10 0.9300 . ?
C10 C9 1.365(10) . ?
C2 H2 0.9300 . ?
C2 C3 1.378(11) . ?
O4 H4A 1.0005 . ?
O4 H4B 0.9831 . ?
C3 H3 0.9300 . ?
C8 H8 0.9300 . ?
C8 C9 1.389(13) . ?
C8 C7 1.415(13) . ?
C9 H9 0.9300 . ?
C7 H7 0.9300 . ?
C14 H14A 0.9700 . ?
C14 H14B 0.9700 . ?
C16 H16A 0.9700 . ?
C16 H16B 0.9700 . ?
C16 C15 1.338(15) . ?
C15 H15A 0.9700 . ?
C15 H15B 0.9700 . ?

loop_
_geom_torsion_atom_site_label_1
_geom_torsion_atom_site_label_2
_geom_torsion_atom_site_label_3
_geom_torsion_atom_site_label_4
_geom_torsion
_geom_torsion_site_symmetry_1
_geom_torsion_site_symmetry_2
_geom_torsion_site_symmetry_3
_geom_torsion_site_symmetry_4
_geom_torsion_publ_flag
Pd1 N8 C20 N7 178.2(4) 2_556 . . . ?
Pd1 N8 C19 C18 -179.4(4) 2_556 . . . ?
Pd1 N3 C11 N4 -177.2(4) . . . . ?
Pd1 N3 C12 C13 176.9(5) . . . . ?
Pd1 N1 C5 C6 1.6(7) . . . . ?
Pd1 N1 C5 C4 -179.7(6) . . . . ?
Pd1 N1 C1 C2 178.6(5) . . . . ?
Pd1 N2 C6 C5 -1.6(7) . . . . ?
Pd1 N2 C6 C7 178.0(5) . . . . ?
Pd1 N2 C10 C9 -177.7(6) . . . . ?
Cu1 N7 C20 N8 176.7(5) . . . . ?
Cu1 N7 C18 C19 -178.4(4) . . . . ?
Cu1 N7 C18 C17 5.0(7) . . . . ?
Cu1 N4 C11 N3 176.3(5) . . . . ?
Cu1 N4 C13 C12 -177.6(5) . . . . ?
Cu1 N4 C13 C14 1.3(8) . . . . ?
Cu1 N6 C17 C18 32.9(7) . . . . ?
Cu1 N6 C16 C15 -34.7(15) . . . . ?
Cu1 N5 C14 C13 -35.1(9) . . . . ?
Cu1 N5 C15 C16 -15.6(18) . . . . ?
N7 C18 C19 N8 1.3(7) . . . . ?
N7 C18 C17 N6 -25.6(8) . . . . ?
N3 C12 C13 N4 0.1(8) . . . . ?
N3 C12 C13 C14 -178.5(9) . . . . ?
N4 C13 C14 N5 23.3(11) . . . . ?
N1 C5 C6 N2 0.0(8) . . . . ?
N1 C5 C6 C7 -179.5(6) . . . . ?
N1 C5 C4 C3 0.7(11) . . . . ?
N1 C1 C2 C3 1.2(11) . . . . ?
N2 C6 C7 C8 -0.4(10) . . . . ?
N2 C10 C9 C8 0.0(12) . . . . ?
N6 C16 C15 N5 35(2) . . . . ?
C20 N7 C18 C19 -1.8(7) . . . . ?
C20 N7 C18 C17 -178.3(6) . . . . ?
C20 N8 C19 C18 -0.3(7) . . . . ?
C18 N7 C20 N8 1.7(7) . . . . ?
C11 N3 C12 C13 0.4(8) . . . . ?
C11 N4 C13 C12 -0.6(8) . . . . ?
C11 N4 C13 C14 178.3(7) . . . . ?
C5 N1 C1 C2 -0.1(9) . . . . ?
C5 C6 C7 C8 179.1(7) . . . . ?
C5 C4 C3 C2 0.5(12) . . . . ?
C19 N8 C20 N7 -0.9(7) . . . . ?
C19 C18 C17 N6 159.0(7) . . . . ?
C12 N3 C11 N4 -0.9(7) . . . . ?
C12 C13 C14 N5 -158.2(9) . . . . ?
C6 N2 C10 C9 2.0(11) . . . . ?
C6 C5 C4 C3 179.2(7) . . . . ?
C4 C5 C6 N2 -178.6(7) . . . . ?
C4 C5 C6 C7 1.8(11) . . . . ?
C13 N4 C11 N3 0.9(7) . . . . ?
C1 N1 C5 C6 -179.5(5) . . . . ?
C1 N1 C5 C4 -0.9(9) . . . . ?
C1 C2 C3 C4 -1.4(12) . . . . ?
C17 N6 C16 C15 -155.9(12) . . . . ?
C17 C18 C19 N8 177.0(7) . . . . ?
C10 N2 C6 C5 178.8(6) . . . . ?
C10 N2 C6 C7 -1.7(10) . . . . ?
C9 C8 C7 C6 2.3(12) . . . . ?
C7 C8 C9 C10 -2.1(13) . . . . ?
C14 N5 C15 C16 108.5(15) . . . . ?
C16 N6 C17 C18 151.8(8) . . . . ?
C15 N5 C14 C13 -159.5(9) . . . . ?

loop_
_smtbx_masks_void_nr
_smtbx_masks_void_average_x
_smtbx_masks_void_average_y
_smtbx_masks_void_average_z
_smtbx_masks_void_volume
_smtbx_masks_void_count_electrons
_smtbx_masks_void_content
1 0.250 0.750 0.274 789.7 238.7 '8 acetone'
2 0.750 0.250 0.774 789.7 238.7 '8 acetone'
